data_1543826
loop_
_publ_author_name
'Phatake, Ravindra S.'
'Patel, Pitambar'
'Ramana, Chepuri V.'

_publ_section_title
;
 Ir(III)-Catalyzed Carbenoid Functionalization of Benzamides: Synthesis of
 N-Methoxyisoquinolinediones and N-Methoxyisoquinolinones.
;
_journal_issue 12
_journal_name_full 'Organic letters'
_journal_page_first 2828
_journal_page_last 2831
_journal_paper_doi 10.1021/acs.orglett.6b01072
_journal_volume 18
_journal_year 2016
_chemical_formula_moiety 'C14 H18 N O5 P'
_chemical_formula_sum 'C14 H18 N O5 P'
_chemical_formula_weight 311.26
_chemical_name_systematic
;
 ?
;
_space_group_crystal_system triclinic
_space_group_IT_number 2
_space_group_name_Hall '-P 1'
_space_group_name_H-M_alt 'P -1'
_symmetry_space_group_name_Hall '-P 1'
_symmetry_space_group_name_H-M 'P -1'
_atom_sites_solution_hydrogens geom
_audit_creation_method SHELXL-2014
_cell_angle_alpha 69.516(4)
_cell_angle_beta 72.945(4)
_cell_angle_gamma 89.454(4)
_cell_formula_units_Z 2
_cell_length_a 8.0151(6)
_cell_length_b 9.9592(8)
_cell_length_c 10.3467(8)
_cell_measurement_reflns_used 7242
_cell_measurement_temperature 296(2)
_cell_measurement_theta_max 28.34
_cell_measurement_theta_min 2.89
_cell_volume 735.66(10)
_computing_cell_refinement 'Bruker SAINT'
_computing_data_collection 'Bruker APEX2'
_computing_data_reduction 'Bruker SAINT'
_computing_molecular_graphics 'Bruker SHELXTL'
_computing_publication_material 'Bruker SHELXTL'
_computing_structure_refinement 'SHELXL-2014 (Sheldrick 2014)'
_computing_structure_solution 'SHELXS-97 (Sheldrick 2008)'
_diffrn_ambient_temperature 296(2)
_diffrn_measured_fraction_theta_full 0.998
_diffrn_measured_fraction_theta_max 0.993
_diffrn_measurement_device_type 'Bruker PHOTON 100 CMOS'
_diffrn_measurement_method '\f and \w scans'
_diffrn_radiation_type MoK\a
_diffrn_radiation_wavelength 0.71073
_diffrn_reflns_av_R_equivalents 0.0519
_diffrn_reflns_av_unetI/netI 0.0495
_diffrn_reflns_Laue_measured_fraction_full 0.998
_diffrn_reflns_Laue_measured_fraction_max 0.993
_diffrn_reflns_limit_h_max 10
_diffrn_reflns_limit_h_min -10
_diffrn_reflns_limit_k_max 13
_diffrn_reflns_limit_k_min -13
_diffrn_reflns_limit_l_max 13
_diffrn_reflns_limit_l_min -13
_diffrn_reflns_number 18852
_diffrn_reflns_point_group_measured_fraction_full 0.998
_diffrn_reflns_point_group_measured_fraction_max 0.993
_diffrn_reflns_theta_full 25.242
_diffrn_reflns_theta_max 28.459
_diffrn_reflns_theta_min 2.893
_exptl_absorpt_coefficient_mu 0.208
_exptl_absorpt_correction_T_max 0.977
_exptl_absorpt_correction_T_min 0.922
_exptl_absorpt_correction_type multi-scan
_exptl_absorpt_process_details 'BRUKER SADABS'
_exptl_crystal_colour COLOURLESS
_exptl_crystal_density_diffrn 1.405
_exptl_crystal_description PLATE
_exptl_crystal_F_000 328
_exptl_crystal_size_max 0.41
_exptl_crystal_size_mid 0.32
_exptl_crystal_size_min 0.11
_refine_diff_density_max 0.260
_refine_diff_density_min -0.293
_refine_diff_density_rms 0.060
_refine_ls_extinction_method none
_refine_ls_goodness_of_fit_ref 1.043
_refine_ls_hydrogen_treatment constr
_refine_ls_matrix_type full
_refine_ls_number_parameters 195
_refine_ls_number_reflns 3680
_refine_ls_number_restraints 0
_refine_ls_restrained_S_all 1.043
_refine_ls_R_factor_all 0.0928
_refine_ls_R_factor_gt 0.0517
_refine_ls_shift/su_max 0.000
_refine_ls_shift/su_mean 0.000
_refine_ls_structure_factor_coef Fsqd
_refine_ls_weighting_details 'w=1/[\s^2^(Fo^2^)+(0.1000P)^2^] where P=(Fo^2^+2Fc^2^)/3'
_refine_ls_weighting_scheme calc
_refine_ls_wR_factor_gt 0.1405
_refine_ls_wR_factor_ref 0.1651
_reflns_Friedel_coverage 0.000
_reflns_number_gt 2457
_reflns_number_total 3680
_reflns_threshold_expression 'I > 2\s(I)'
_cod_data_source_file ol6b01072_si_003.cif
_cod_data_source_block mo_4_Me_R_0m
_cod_depositor_comments
;
The following automatic conversions were performed:

'_exptl_absorpt_correction_type' value 'MULTI-SCAN' changed to
'multi-scan' according to
/usr/data/users/saulius/crontab/automatic-downloads/current/ACS/lib/dictionaries/cif_core.dic
dictionary named 'cif_core.dic' version 2.4.2 from 2011-04-26.

Automatic conversion script
Id: cif_fix_values 4268 2015-11-12 08:31:59Z antanas 
;
_cod_database_code 1543826
_shelx_space_group_comment
;
The symmetry employed for this shelxl refinement is uniquely defined
by the following loop, which should always be used as a source of
symmetry information in preference to the above space-group names.
They are only intended as comments.
;
_shelxl_version_number 2014-3

loop_
_space_group_symop_operation_xyz
'x, y, z'
'-x, -y, -z'

loop_
_atom_site_label
_atom_site_type_symbol
_atom_site_fract_x
_atom_site_fract_y
_atom_site_fract_z
_atom_site_U_iso_or_equiv
_atom_site_adp_type
_atom_site_occupancy
_atom_site_site_symmetry_order
_atom_site_calc_flag
_atom_site_refinement_flags_posn
_atom_site_refinement_flags_adp
P1 P 0.59888(8) 0.74978(6) 0.24238(6) 0.0348(2) Uani 1 1 d . .
O1 O 0.9152(2) 0.62310(19) -0.28742(17) 0.0563(5) Uani 1 1 d . .
O2 O 0.91324(19) 0.89011(16) -0.30078(15) 0.0430(4) Uani 1 1 d . .
O3 O 0.6343(2) 0.89844(16) 0.22888(18) 0.0548(5) Uani 1 1 d . .
O4 O 0.6614(2) 0.63798(16) 0.36576(16) 0.0403(4) Uani 1 1 d . .
O5 O 0.39950(19) 0.69527(17) 0.29042(17) 0.0449(4) Uani 1 1 d . .
N1 N 0.8442(2) 0.77864(18) -0.16827(18) 0.0367(4) Uani 1 1 d . .
C1 C 0.8454(3) 0.6402(2) -0.1736(2) 0.0382(5) Uani 1 1 d . .
C2 C 0.7423(3) 0.3868(2) -0.0322(2) 0.0424(6) Uani 1 1 d . .
H2 H 0.7948 0.3678 -0.1161 0.051 Uiso 1 1 calc R U
C3 C 0.6529(3) 0.2762(2) 0.0931(3) 0.0423(6) Uani 1 1 d . .
H3 H 0.6469 0.1826 0.0941 0.051 Uiso 1 1 calc R U
C4 C 0.5708(3) 0.3034(2) 0.2194(2) 0.0330(5) Uani 1 1 d . .
C5 C 0.5850(3) 0.4427(2) 0.2164(2) 0.0313(5) Uani 1 1 d . .
H5 H 0.5316 0.4604 0.3008 0.038 Uiso 1 1 calc R U
C6 C 0.6890(3) 0.7079(2) 0.0823(2) 0.0314(5) Uani 1 1 d . .
C7 C 0.7687(3) 0.8153(2) -0.0485(2) 0.0357(5) Uani 1 1 d . .
C8 C 0.7554(3) 0.5276(2) -0.0352(2) 0.0329(5) Uani 1 1 d . .
C9 C 0.6772(3) 0.5587(2) 0.0906(2) 0.0286(4) Uani 1 1 d . .
C10 C 0.4664(3) 0.1828(2) 0.3556(2) 0.0430(6) Uani 1 1 d . .
H10A H 0.4941 0.1898 0.4373 0.064 Uiso 1 1 calc R U
H10B H 0.4953 0.0919 0.3470 0.064 Uiso 1 1 calc R U
H10C H 0.3434 0.1899 0.3691 0.064 Uiso 1 1 calc R U
C11 C 0.7804(4) 0.9752(2) -0.0814(3) 0.0654(8) Uani 1 1 d . .
H11A H 0.7176 0.9936 0.0043 0.098 Uiso 1 1 calc R U
H11B H 0.7299 1.0213 -0.1572 0.098 Uiso 1 1 calc R U
H11C H 0.9012 1.0127 -0.1121 0.098 Uiso 1 1 calc R U
C12 C 1.1013(3) 0.9116(3) -0.3396(3) 0.0532(7) Uani 1 1 d . .
H12A H 1.1328 0.9444 -0.2722 0.080 Uiso 1 1 calc R U
H12B H 1.1473 0.9824 -0.4357 0.080 Uiso 1 1 calc R U
H12C H 1.1492 0.8223 -0.3367 0.080 Uiso 1 1 calc R U
C13 C 0.2785(3) 0.7163(3) 0.4141(3) 0.0597(7) Uani 1 1 d . .
H13A H 0.3129 0.6679 0.4989 0.090 Uiso 1 1 calc R U
H13B H 0.1624 0.6775 0.4286 0.090 Uiso 1 1 calc R U
H13C H 0.2795 0.8174 0.3972 0.090 Uiso 1 1 calc R U
C14 C 0.8354(3) 0.6592(3) 0.3717(4) 0.0665(8) Uani 1 1 d . .
H14A H 0.9108 0.6024 0.3260 0.100 Uiso 1 1 calc R U
H14B H 0.8328 0.6302 0.4711 0.100 Uiso 1 1 calc R U
H14C H 0.8790 0.7592 0.3218 0.100 Uiso 1 1 calc R U

loop_
_atom_site_aniso_label
_atom_site_aniso_U_11
_atom_site_aniso_U_22
_atom_site_aniso_U_33
_atom_site_aniso_U_23
_atom_site_aniso_U_13
_atom_site_aniso_U_12
P1 0.0442(4) 0.0276(3) 0.0330(3) -0.0148(2) -0.0077(2) 0.0019(2)
O1 0.0740(12) 0.0561(11) 0.0301(9) -0.0200(8) 0.0020(8) -0.0004(9)
O2 0.0422(9) 0.0400(9) 0.0295(8) 0.0033(7) -0.0055(7) -0.0062(7)
O3 0.0850(13) 0.0328(9) 0.0488(10) -0.0219(8) -0.0151(9) 0.0003(8)
O4 0.0450(9) 0.0397(8) 0.0356(9) -0.0118(7) -0.0140(7) -0.0013(7)
O5 0.0399(9) 0.0556(10) 0.0441(9) -0.0278(8) -0.0084(7) 0.0071(7)
N1 0.0417(10) 0.0319(9) 0.0264(9) -0.0040(7) -0.0037(8) -0.0017(7)
C1 0.0413(12) 0.0398(12) 0.0310(11) -0.0135(9) -0.0068(9) 0.0011(9)
C2 0.0543(15) 0.0391(12) 0.0364(12) -0.0217(10) -0.0080(11) 0.0055(10)
C3 0.0593(15) 0.0258(10) 0.0460(13) -0.0181(10) -0.0164(12) 0.0041(10)
C4 0.0372(11) 0.0249(10) 0.0364(12) -0.0082(8) -0.0141(9) 0.0018(8)
C5 0.0372(11) 0.0271(10) 0.0279(10) -0.0107(8) -0.0070(9) 0.0020(8)
C6 0.0374(11) 0.0240(10) 0.0303(11) -0.0094(8) -0.0074(9) 0.0011(8)
C7 0.0423(12) 0.0280(10) 0.0325(11) -0.0101(9) -0.0062(9) 0.0022(9)
C8 0.0379(12) 0.0299(10) 0.0298(11) -0.0115(9) -0.0081(9) 0.0038(9)
C9 0.0336(11) 0.0257(9) 0.0275(10) -0.0098(8) -0.0108(9) 0.0039(8)
C10 0.0504(14) 0.0281(11) 0.0437(13) -0.0061(9) -0.0132(11) -0.0043(9)
C11 0.097(2) 0.0272(12) 0.0474(15) -0.0044(11) 0.0018(15) -0.0007(13)
C12 0.0423(14) 0.0602(16) 0.0449(14) -0.0131(12) -0.0023(11) -0.0112(11)
C13 0.0506(16) 0.0763(19) 0.0419(14) -0.0202(13) -0.0013(12) 0.0141(13)
C14 0.0551(17) 0.0666(19) 0.083(2) -0.0244(16) -0.0317(16) 0.0083(14)

loop_
_atom_type_symbol
_atom_type_description
_atom_type_scat_dispersion_real
_atom_type_scat_dispersion_imag
_atom_type_scat_source
C C 0.0033 0.0016 'International Tables Vol C Tables 4.2.6.8 and 6.1.1.4'
H H 0.0000 0.0000 'International Tables Vol C Tables 4.2.6.8 and 6.1.1.4'
O O 0.0106 0.0060 'International Tables Vol C Tables 4.2.6.8 and 6.1.1.4'
P P 0.1023 0.0942 'International Tables Vol C Tables 4.2.6.8 and 6.1.1.4'
N N 0.0061 0.0033 'International Tables Vol C Tables 4.2.6.8 and 6.1.1.4'

loop_
_geom_angle_atom_site_label_1
_geom_angle_atom_site_label_2
_geom_angle_atom_site_label_3
_geom_angle
O3 P1 O5 114.78(10)
O3 P1 O4 112.43(9)
O5 P1 O4 101.87(8)
O3 P1 C6 116.71(9)
O5 P1 C6 102.84(9)
O4 P1 C6 106.69(9)
N1 O2 C12 110.86(16)
C14 O4 P1 119.93(16)
C13 O5 P1 119.91(15)
C7 N1 O2 117.44(17)
C7 N1 C1 126.97(17)
O2 N1 C1 115.33(16)
O1 C1 N1 120.2(2)
O1 C1 C8 126.1(2)
N1 C1 C8 113.63(18)
C3 C2 C8 120.7(2)
C3 C2 H2 119.7
C8 C2 H2 119.7
C2 C3 C4 120.34(19)
C2 C3 H3 119.8
C4 C3 H3 119.8
C5 C4 C3 118.84(19)
C5 C4 C10 120.82(19)
C3 C4 C10 120.34(18)
C4 C5 C9 122.55(18)
C4 C5 H5 118.7
C9 C5 H5 118.7
C7 C6 C9 119.57(18)
C7 C6 P1 120.38(15)
C9 C6 P1 120.05(14)
C6 C7 N1 118.85(18)
C6 C7 C11 127.4(2)
N1 C7 C11 113.72(18)
C2 C8 C9 120.62(19)
C2 C8 C1 117.51(19)
C9 C8 C1 121.81(18)
C5 C9 C8 116.97(17)
C5 C9 C6 123.88(17)
C8 C9 C6 119.09(17)
C4 C10 H10A 109.5
C4 C10 H10B 109.5
H10A C10 H10B 109.5
C4 C10 H10C 109.5
H10A C10 H10C 109.5
H10B C10 H10C 109.5
C7 C11 H11A 109.5
C7 C11 H11B 109.5
H11A C11 H11B 109.5
C7 C11 H11C 109.5
H11A C11 H11C 109.5
H11B C11 H11C 109.5
O2 C12 H12A 109.5
O2 C12 H12B 109.5
H12A C12 H12B 109.5
O2 C12 H12C 109.5
H12A C12 H12C 109.5
H12B C12 H12C 109.5
O5 C13 H13A 109.5
O5 C13 H13B 109.5
H13A C13 H13B 109.5
O5 C13 H13C 109.5
H13A C13 H13C 109.5
H13B C13 H13C 109.5
O4 C14 H14A 109.5
O4 C14 H14B 109.5
H14A C14 H14B 109.5
O4 C14 H14C 109.5
H14A C14 H14C 109.5
H14B C14 H14C 109.5

loop_
_geom_bond_atom_site_label_1
_geom_bond_atom_site_label_2
_geom_bond_distance
P1 O3 1.4601(16)
P1 O5 1.5676(16)
P1 O4 1.5781(16)
P1 C6 1.793(2)
O1 C1 1.217(3)
O2 N1 1.386(2)
O2 C12 1.439(3)
O4 C14 1.435(3)
O5 C13 1.441(3)
N1 C7 1.382(3)
N1 C1 1.399(3)
C1 C8 1.454(3)
C2 C3 1.370(3)
C2 C8 1.396(3)
C2 H2 0.9300
C3 C4 1.398(3)
C3 H3 0.9300
C4 C5 1.382(3)
C4 C10 1.506(3)
C5 C9 1.405(3)
C5 H5 0.9300
C6 C7 1.369(3)
C6 C9 1.461(3)
C7 C11 1.505(3)
C8 C9 1.408(3)
C10 H10A 0.9600
C10 H10B 0.9600
C10 H10C 0.9600
C11 H11A 0.9600
C11 H11B 0.9600
C11 H11C 0.9600
C12 H12A 0.9600
C12 H12B 0.9600
C12 H12C 0.9600
C13 H13A 0.9600
C13 H13B 0.9600
C13 H13C 0.9600
C14 H14A 0.9600
C14 H14B 0.9600
C14 H14C 0.9600
